data_7034438
loop_
_publ_author_name
'Askari, M. S.'
'Rodr\'iguez-Solano, L A'
'Proppe, A.'
'McAllister, B.'
'Lumb, J.-P.'
'Ottenwaelder, X.'

_publ_section_title
;
 Catalytic aerobic oxidation of phenols to ortho-quinones with air-stable
 copper precatalysts.
;
_journal_issue 27
_journal_name_full 'Dalton transactions (Cambridge, England : 2003)'
_journal_page_first 12094
_journal_page_last 12097
_journal_paper_doi 10.1039/c5dt00822k
_journal_volume 44
_journal_year 2015
_chemical_formula_moiety 'C20 H50 Cu2 N4 O2, 2(F6 P)'
_chemical_formula_sum 'C20 H50 Cu2 F12 N4 O2 P2'
_chemical_formula_weight 795.66
_chemical_name_systematic
; 
 ? 
;
_space_group_crystal_system monoclinic
_space_group_IT_number 15
_space_group_name_Hall '-C 2yc'
_space_group_name_H-M_alt 'C 1 2/c 1'
_symmetry_space_group_name_Hall '-C 2yc'
_symmetry_space_group_name_H-M 'C 1 2/c 1'
_atom_sites_solution_hydrogens geom
_audit_creation_method SHELXL-2014
_audit_update_record
;
2015-03-10 deposited with the CCDC.
2015-03-16 downloaded from the CCDC.
;
_cell_angle_alpha 90
_cell_angle_beta 120.7840(10)
_cell_angle_gamma 90
_cell_formula_units_Z 8
_cell_length_a 24.870(3)
_cell_length_b 16.8713(18)
_cell_length_c 18.708(2)
_cell_measurement_reflns_used 9841
_cell_measurement_temperature 150(2)
_cell_measurement_theta_max 27.44
_cell_measurement_theta_min 2.26
_cell_volume 6743.7(13)
_computing_cell_refinement 'Bruker SAINT'
_computing_data_collection 'Bruker APEX2'
_computing_data_reduction 'Bruker SAINT'
_computing_molecular_graphics 'Bruker SHELXTL'
_computing_publication_material 'Bruker SHELXTL'
_computing_structure_refinement 'SHELXL-2014 (Sheldrick, 2014)'
_computing_structure_solution 'SHELXS-97 (Sheldrick, 2008)'
_diffrn_ambient_temperature 150(2)
_diffrn_measured_fraction_theta_full 0.969
_diffrn_measured_fraction_theta_max 0.949
_diffrn_measurement_device_type 'Bruker APEX-II CCD'
_diffrn_measurement_method '\f and \w scans'
_diffrn_radiation_type MoK\a
_diffrn_radiation_wavelength 0.71073
_diffrn_reflns_av_unetI/netI 0.0362
_diffrn_reflns_Laue_measured_fraction_full 0.969
_diffrn_reflns_Laue_measured_fraction_max 0.949
_diffrn_reflns_limit_h_max 27
_diffrn_reflns_limit_h_min -32
_diffrn_reflns_limit_k_max 21
_diffrn_reflns_limit_k_min 0
_diffrn_reflns_limit_l_max 24
_diffrn_reflns_limit_l_min 0
_diffrn_reflns_number 12237
_diffrn_reflns_point_group_measured_fraction_full 0.969
_diffrn_reflns_point_group_measured_fraction_max 0.949
_diffrn_reflns_theta_full 25.242
_diffrn_reflns_theta_max 27.551
_diffrn_reflns_theta_min 1.538
_exptl_absorpt_coefficient_mu 1.448
_exptl_absorpt_correction_T_max 0.7456
_exptl_absorpt_correction_T_min 0.6216
_exptl_absorpt_correction_type multi-scan
_exptl_absorpt_process_details 'SADABS V2008/1 (Bruker AXS)'
_exptl_crystal_colour blue
_exptl_crystal_density_diffrn 1.567
_exptl_crystal_description rhomb
_exptl_crystal_F_000 3280
_exptl_crystal_size_max 0.503
_exptl_crystal_size_mid 0.469
_exptl_crystal_size_min 0.367
_refine_diff_density_max 0.895
_refine_diff_density_min -0.651
_refine_diff_density_rms 0.112
_refine_ls_extinction_method none
_refine_ls_goodness_of_fit_ref 1.115
_refine_ls_hydrogen_treatment constr
_refine_ls_matrix_type full
_refine_ls_number_parameters 393
_refine_ls_number_reflns 12237
_refine_ls_number_restraints 0
_refine_ls_restrained_S_all 1.115
_refine_ls_R_factor_all 0.1043
_refine_ls_R_factor_gt 0.0633
_refine_ls_shift/su_max 0.000
_refine_ls_shift/su_mean 0.000
_refine_ls_structure_factor_coef Fsqd
_refine_ls_weighting_details 'w=1/[\s^2^(Fo^2^)+(0.0459P)^2^+34.9159P] where P=(Fo^2^+2Fc^2^)/3'
_refine_ls_weighting_scheme calc
_refine_ls_wR_factor_gt 0.1417
_refine_ls_wR_factor_ref 0.1659
_reflns_Friedel_coverage 0.000
_reflns_number_gt 8327
_reflns_number_total 12237
_reflns_threshold_expression 'I > 2\s(I)'
_cod_data_source_file c5dt00822k2.cif
_cod_data_source_block mo_Mo35_0m
_cod_depositor_comments 'Adding full bibliography for 7034438--7034439.cif.'
_cod_original_cell_volume 6743.8(13)
_cod_database_code 7034438
_shelx_space_group_comment
; 
The symmetry employed for this shelxl refinement is uniquely defined 
by the following loop, which should always be used as a source of 
symmetry information in preference to the above space-group names. 
They are only intended as comments. 
;
_shelx_estimated_absorpt_t_min 0.530
_shelx_estimated_absorpt_t_max 0.619
_shelxl_version_number 2014-3

loop_
_space_group_symop_operation_xyz
'x, y, z'
'-x, y, -z+1/2'
'x+1/2, y+1/2, z'
'-x+1/2, y+1/2, -z+1/2'
'-x, -y, -z'
'x, -y, z-1/2'
'-x+1/2, -y+1/2, -z'
'x+1/2, -y+1/2, z-1/2'

loop_
_atom_site_label
_atom_site_type_symbol
_atom_site_fract_x
_atom_site_fract_y
_atom_site_fract_z
_atom_site_U_iso_or_equiv
_atom_site_adp_type
_atom_site_occupancy
_atom_site_site_symmetry_order
_atom_site_calc_flag
_atom_site_refinement_flags_posn
_atom_site_refinement_flags_adp
_atom_site_refinement_flags_occupancy
Cu1 Cu 0.56854(3) 0.62557(4) 0.80825(4) 0.03187(18) Uani 1 1 d . . .
Cu2 Cu 0.06741(3) 0.36712(4) 0.31731(4) 0.0343(2) Uani 1 1 d . . .
P1 P 0.85113(11) 0.61227(11) 0.19431(14) 0.0600(6) Uani 1 1 d . . .
P2 P 0.38786(9) 0.38637(10) 0.55929(11) 0.0451(4) Uani 1 1 d . . .
F1 F 0.8837(3) 0.5311(3) 0.2234(4) 0.124(2) Uani 1 1 d . . .
F2 F 0.8360(3) 0.5933(3) 0.1025(3) 0.1080(18) Uani 1 1 d . . .
F3 F 0.7876(3) 0.5742(4) 0.1689(5) 0.154(3) Uani 1 1 d . . .
F4 F 0.8176(3) 0.6941(3) 0.1559(4) 0.120(2) Uani 1 1 d . . .
F5 F 0.9134(3) 0.6506(5) 0.2133(4) 0.164(3) Uani 1 1 d . . .
F6 F 0.8636(5) 0.6324(4) 0.2793(4) 0.184(4) Uani 1 1 d . . .
F7 F 0.4368(2) 0.3831(4) 0.5308(3) 0.112(2) Uani 1 1 d . . .
F8 F 0.3581(3) 0.3058(3) 0.5177(5) 0.156(3) Uani 1 1 d . . .
F9 F 0.4341(2) 0.3445(4) 0.6405(4) 0.156(3) Uani 1 1 d . . .
F10 F 0.4137(2) 0.4685(3) 0.5978(3) 0.1112(19) Uani 1 1 d . . .
F11 F 0.3383(2) 0.3898(3) 0.5881(3) 0.1021(18) Uani 1 1 d . . .
F12 F 0.3390(2) 0.4264(3) 0.4756(3) 0.1033(18) Uani 1 1 d . . .
O1 O 0.5000 0.5558(3) 0.7500 0.0414(14) Uani 1 2 d S T P
H1A H 0.5000 0.4995 0.7500 0.050 Uiso 1 2 calc R U P
O2 O 0.5000 0.6966(3) 0.7500 0.0490(16) Uani 1 2 d S T P
H2D H 0.5000 0.7529 0.7500 0.059 Uiso 1 2 calc R U P
O3 O 0.0000 0.2967(3) 0.2500 0.0490(16) Uani 1 2 d S T P
H3D H 0.0000 0.2404 0.2500 0.059 Uiso 1 2 calc R U P
O4 O 0.0000 0.4372(3) 0.2500 0.0551(18) Uani 1 2 d S T P
H4D H 0.0000 0.4935 0.2500 0.066 Uiso 1 2 calc R U P
N1 N 0.6408(2) 0.5679(3) 0.8125(3) 0.0400(12) Uani 1 1 d . . .
H1 H 0.6402 0.5126 0.8315 0.048 Uiso 1 1 calc R U .
N2 N 0.6294(2) 0.6829(3) 0.9123(3) 0.0460(13) Uani 1 1 d . . .
H2 H 0.6397 0.7338 0.8945 0.055 Uiso 1 1 calc R U .
N3 N 0.1452(2) 0.3077(3) 0.3429(3) 0.0394(12) Uani 1 1 d . . .
H3 H 0.1439 0.2563 0.3686 0.047 Uiso 1 1 calc R U .
N4 N 0.1192(2) 0.4266(3) 0.4250(3) 0.0409(13) Uani 1 1 d . . .
H4 H 0.1292 0.4792 0.4098 0.049 Uiso 1 1 calc R U .
C1 C 0.6393(3) 0.5608(4) 0.7307(4) 0.0465(16) Uani 1 1 d . . .
C2 C 0.7007(3) 0.5252(5) 0.7456(5) 0.081(3) Uani 1 1 d . . .
H2A H 0.7354 0.5605 0.7817 0.121 Uiso 1 1 calc R U .
H2B H 0.6987 0.5189 0.6923 0.121 Uiso 1 1 calc R U .
H2C H 0.7072 0.4733 0.7724 0.121 Uiso 1 1 calc R U .
C3 C 0.5854(3) 0.5058(4) 0.6755(4) 0.063(2) Uani 1 1 d . . .
H3A H 0.5895 0.4564 0.7054 0.095 Uiso 1 1 calc R U .
H3B H 0.5861 0.4942 0.6247 0.095 Uiso 1 1 calc R U .
H3C H 0.5457 0.5315 0.6608 0.095 Uiso 1 1 calc R U .
C4 C 0.6273(4) 0.6419(4) 0.6913(4) 0.060(2) Uani 1 1 d . . .
H4A H 0.5895 0.6645 0.6872 0.091 Uiso 1 1 calc R U .
H4B H 0.6215 0.6373 0.6355 0.091 Uiso 1 1 calc R U .
H4C H 0.6631 0.6765 0.7256 0.091 Uiso 1 1 calc R U .
C5 C 0.6977(3) 0.6068(4) 0.8804(4) 0.0566(19) Uani 1 1 d . . .
H5A H 0.7086 0.6532 0.8580 0.068 Uiso 1 1 calc R U .
H5B H 0.7332 0.5692 0.9032 0.068 Uiso 1 1 calc R U .
C6 C 0.6868(3) 0.6329(4) 0.9481(4) 0.059(2) Uani 1 1 d . . .
H6A H 0.7233 0.6637 0.9900 0.071 Uiso 1 1 calc R U .
H6B H 0.6818 0.5861 0.9760 0.071 Uiso 1 1 calc R U .
C7 C 0.6092(4) 0.7046(5) 0.9734(5) 0.061(2) Uani 1 1 d . . .
C8 C 0.6647(4) 0.7446(7) 1.0490(5) 0.123(4) Uani 1 1 d . . .
H8A H 0.6923 0.7039 1.0878 0.185 Uiso 1 1 calc R U .
H8B H 0.6491 0.7786 1.0769 0.185 Uiso 1 1 calc R U .
H8C H 0.6880 0.7768 1.0304 0.185 Uiso 1 1 calc R U .
C9 C 0.5852(4) 0.6329(4) 0.9956(5) 0.078(3) Uani 1 1 d . . .
H9A H 0.5545 0.6055 0.9446 0.117 Uiso 1 1 calc R U .
H9B H 0.5653 0.6493 1.0268 0.117 Uiso 1 1 calc R U .
H9C H 0.6201 0.5971 1.0298 0.117 Uiso 1 1 calc R U .
C10 C 0.5572(4) 0.7646(5) 0.9317(6) 0.094(3) Uani 1 1 d . . .
H10A H 0.5715 0.8096 0.9126 0.142 Uiso 1 1 calc R U .
H10B H 0.5454 0.7832 0.9714 0.142 Uiso 1 1 calc R U .
H10C H 0.5209 0.7400 0.8839 0.142 Uiso 1 1 calc R U .
C11 C 0.1539(3) 0.2871(4) 0.2705(4) 0.0497(17) Uani 1 1 d . . .
C12 C 0.2193(3) 0.2522(5) 0.3036(5) 0.080(2) Uani 1 1 d . . .
H12A H 0.2261 0.2085 0.3418 0.120 Uiso 1 1 calc R U .
H12B H 0.2509 0.2934 0.3332 0.120 Uiso 1 1 calc R U .
H12C H 0.2229 0.2324 0.2569 0.120 Uiso 1 1 calc R U .
C13 C 0.1053(4) 0.2256(4) 0.2190(4) 0.064(2) Uani 1 1 d . . .
H13A H 0.1093 0.1803 0.2542 0.095 Uiso 1 1 calc R U .
H13B H 0.1115 0.2078 0.1738 0.095 Uiso 1 1 calc R U .
H13C H 0.0634 0.2487 0.1954 0.095 Uiso 1 1 calc R U .
C14 C 0.1442(4) 0.3620(4) 0.2203(5) 0.064(2) Uani 1 1 d . . .
H14A H 0.1496 0.3500 0.1730 0.097 Uiso 1 1 calc R U .
H14B H 0.1750 0.4020 0.2557 0.097 Uiso 1 1 calc R U .
H14C H 0.1019 0.3824 0.1997 0.097 Uiso 1 1 calc R U .
C15 C 0.1974(3) 0.3544(4) 0.4097(4) 0.0510(17) Uani 1 1 d . . .
H15A H 0.2070 0.4003 0.3852 0.061 Uiso 1 1 calc R U .
H15B H 0.2354 0.3210 0.4390 0.061 Uiso 1 1 calc R U .
C16 C 0.1790(3) 0.3828(4) 0.4699(4) 0.0507(17) Uani 1 1 d . . .
H16A H 0.1743 0.3370 0.4993 0.061 Uiso 1 1 calc R U .
H16B H 0.2120 0.4178 0.5118 0.061 Uiso 1 1 calc R U .
C17 C 0.0896(3) 0.4437(4) 0.4761(4) 0.0525(18) Uani 1 1 d . . .
C18 C 0.0614(3) 0.3674(4) 0.4859(5) 0.0559(19) Uani 1 1 d . . .
H18A H 0.0307 0.3468 0.4308 0.084 Uiso 1 1 calc R U .
H18B H 0.0408 0.3781 0.5176 0.084 Uiso 1 1 calc R U .
H18C H 0.0947 0.3281 0.5155 0.084 Uiso 1 1 calc R U .
C19 C 0.1377(4) 0.4775(5) 0.5610(5) 0.092(3) Uani 1 1 d . . .
H19A H 0.1665 0.4355 0.5954 0.139 Uiso 1 1 calc R U .
H19B H 0.1161 0.4988 0.5884 0.139 Uiso 1 1 calc R U .
H19C H 0.1613 0.5201 0.5536 0.139 Uiso 1 1 calc R U .
C20 C 0.0382(4) 0.5044(4) 0.4273(5) 0.080(3) Uani 1 1 d . . .
H20A H 0.0560 0.5503 0.4145 0.121 Uiso 1 1 calc R U .
H20B H 0.0202 0.5215 0.4607 0.121 Uiso 1 1 calc R U .
H20C H 0.0055 0.4804 0.3754 0.121 Uiso 1 1 calc R U .

loop_
_atom_site_aniso_label
_atom_site_aniso_U_11
_atom_site_aniso_U_22
_atom_site_aniso_U_33
_atom_site_aniso_U_23
_atom_site_aniso_U_13
_atom_site_aniso_U_12
Cu1 0.0317(4) 0.0332(4) 0.0334(4) -0.0048(3) 0.0186(3) -0.0036(3)
Cu2 0.0337(4) 0.0322(4) 0.0348(4) -0.0058(3) 0.0159(3) -0.0024(3)
P1 0.0855(16) 0.0397(10) 0.0701(14) 0.0056(9) 0.0507(13) 0.0002(10)
P2 0.0514(11) 0.0413(9) 0.0447(10) 0.0044(8) 0.0261(9) 0.0038(8)
F1 0.134(5) 0.070(3) 0.141(5) 0.026(3) 0.050(4) 0.031(3)
F2 0.119(5) 0.126(4) 0.079(4) -0.008(3) 0.050(4) 0.020(4)
F3 0.104(5) 0.166(6) 0.209(8) 0.061(6) 0.092(5) -0.021(4)
F4 0.166(6) 0.063(3) 0.130(5) 0.017(3) 0.076(5) 0.021(3)
F5 0.099(5) 0.208(7) 0.116(5) 0.058(5) 0.006(4) -0.075(5)
F6 0.326(12) 0.165(7) 0.105(5) -0.007(5) 0.142(7) 0.019(7)
F7 0.080(4) 0.189(6) 0.092(4) -0.008(4) 0.061(3) -0.008(4)
F8 0.156(6) 0.069(4) 0.258(9) -0.068(4) 0.118(6) -0.027(4)
F9 0.073(4) 0.239(7) 0.164(6) 0.159(6) 0.066(4) 0.078(4)
F10 0.098(4) 0.089(4) 0.127(5) -0.052(3) 0.044(4) -0.028(3)
F11 0.060(3) 0.190(5) 0.069(3) 0.022(3) 0.042(3) 0.019(3)
F12 0.073(3) 0.152(5) 0.055(3) 0.033(3) 0.011(3) -0.018(3)
O1 0.034(3) 0.025(3) 0.059(4) 0.000 0.020(3) 0.000
O2 0.044(4) 0.024(3) 0.075(5) 0.000 0.027(4) 0.000
O3 0.045(4) 0.024(3) 0.051(4) 0.000 0.005(3) 0.000
O4 0.041(4) 0.027(3) 0.074(5) 0.000 0.013(3) 0.000
N1 0.037(3) 0.046(3) 0.041(3) -0.004(2) 0.022(3) -0.001(2)
N2 0.051(3) 0.054(3) 0.044(3) -0.015(3) 0.032(3) -0.014(3)
N3 0.043(3) 0.041(3) 0.041(3) -0.010(2) 0.026(3) -0.005(2)
N4 0.044(3) 0.042(3) 0.042(3) -0.014(2) 0.027(3) -0.005(2)
C1 0.053(4) 0.049(4) 0.052(4) -0.012(3) 0.037(4) -0.007(3)
C2 0.065(5) 0.126(8) 0.070(5) -0.012(5) 0.049(5) 0.020(5)
C3 0.076(5) 0.056(4) 0.061(5) -0.024(4) 0.038(4) -0.009(4)
C4 0.084(6) 0.063(5) 0.054(4) -0.003(4) 0.050(4) -0.008(4)
C5 0.031(4) 0.088(6) 0.045(4) -0.016(4) 0.016(3) -0.004(4)
C6 0.042(4) 0.081(5) 0.036(4) -0.023(4) 0.008(3) -0.020(4)
C7 0.077(6) 0.068(5) 0.053(5) -0.024(4) 0.044(4) -0.015(4)
C8 0.114(8) 0.190(12) 0.088(7) -0.095(8) 0.069(6) -0.069(8)
C9 0.127(8) 0.071(5) 0.076(6) -0.001(4) 0.081(6) -0.003(5)
C10 0.151(9) 0.072(6) 0.116(8) -0.011(5) 0.108(7) 0.006(6)
C11 0.070(5) 0.046(4) 0.052(4) -0.009(3) 0.045(4) -0.002(3)
C12 0.075(5) 0.098(7) 0.086(6) -0.014(5) 0.056(5) 0.017(5)
C13 0.100(6) 0.054(4) 0.051(4) -0.018(4) 0.048(4) -0.012(4)
C14 0.096(6) 0.055(4) 0.077(5) -0.007(4) 0.069(5) -0.006(4)
C15 0.035(4) 0.058(4) 0.060(5) -0.014(3) 0.025(4) -0.002(3)
C16 0.033(4) 0.065(4) 0.046(4) -0.023(3) 0.014(3) -0.011(3)
C17 0.065(5) 0.053(4) 0.060(5) -0.023(4) 0.046(4) -0.014(4)
C18 0.071(5) 0.051(4) 0.069(5) -0.015(4) 0.052(5) -0.010(4)
C19 0.112(7) 0.113(7) 0.080(6) -0.065(6) 0.069(6) -0.054(6)
C20 0.114(7) 0.054(5) 0.118(8) -0.010(5) 0.093(7) 0.006(5)

loop_
_atom_type_symbol
_atom_type_description
_atom_type_scat_dispersion_real
_atom_type_scat_dispersion_imag
_atom_type_scat_source
C C 0.0033 0.0016 'International Tables Vol C Tables 4.2.6.8 and 6.1.1.4'
N N 0.0061 0.0033 'International Tables Vol C Tables 4.2.6.8 and 6.1.1.4'
O O 0.0106 0.0060 'International Tables Vol C Tables 4.2.6.8 and 6.1.1.4'
F F 0.0171 0.0103 'International Tables Vol C Tables 4.2.6.8 and 6.1.1.4'
P P 0.1023 0.0942 'International Tables Vol C Tables 4.2.6.8 and 6.1.1.4'
Cu Cu 0.3201 1.2651 'International Tables Vol C Tables 4.2.6.8 and 6.1.1.4'
H H 0.0000 0.0000 'International Tables Vol C Tables 4.2.6.8 and 6.1.1.4'

loop_
_geom_angle_atom_site_label_1
_geom_angle_atom_site_label_2
_geom_angle_atom_site_label_3
_geom_angle
_geom_angle_site_symmetry_1
_geom_angle_site_symmetry_3
O1 Cu1 O2 77.44(17) . .
O1 Cu1 N2 150.66(15) . .
O2 Cu1 N2 105.2(2) . .
O1 Cu1 N1 104.22(17) . .
O2 Cu1 N1 147.97(15) . .
N2 Cu1 N1 88.8(2) . .
O1 Cu1 Cu1 38.47(12) . 2_656
O2 Cu1 Cu1 38.98(12) . 2_656
N2 Cu1 Cu1 136.82(15) . 2_656
N1 Cu1 Cu1 134.32(14) . 2_656
O4 Cu2 O3 76.80(18) . .
O4 Cu2 N3 151.88(15) . .
O3 Cu2 N3 105.07(17) . .
O4 Cu2 N4 104.34(18) . .
O3 Cu2 N4 149.84(15) . .
N3 Cu2 N4 88.00(19) . .
O4 Cu2 Cu2 38.32(13) . 2
O3 Cu2 Cu2 38.48(12) . 2
N3 Cu2 Cu2 136.83(13) . 2
N4 Cu2 Cu2 135.15(14) . 2
F6 P1 F3 92.5(5) . .
F6 P1 F1 92.4(4) . .
F3 P1 F1 90.5(4) . .
F6 P1 F5 91.3(5) . .
F3 P1 F5 176.0(4) . .
F1 P1 F5 90.4(4) . .
F6 P1 F4 93.3(4) . .
F3 P1 F4 90.3(4) . .
F1 P1 F4 174.2(4) . .
F5 P1 F4 88.4(4) . .
F6 P1 F2 177.9(4) . .
F3 P1 F2 86.8(4) . .
F1 P1 F2 89.6(3) . .
F5 P1 F2 89.4(4) . .
F4 P1 F2 84.7(3) . .
F9 P2 F10 91.7(4) . .
F9 P2 F8 91.0(4) . .
F10 P2 F8 176.8(4) . .
F9 P2 F7 90.1(3) . .
F10 P2 F7 88.8(3) . .
F8 P2 F7 93.0(3) . .
F9 P2 F12 177.9(4) . .
F10 P2 F12 90.2(3) . .
F8 P2 F12 87.1(4) . .
F7 P2 F12 90.9(3) . .
F9 P2 F11 90.0(3) . .
F10 P2 F11 91.1(3) . .
F8 P2 F11 87.0(3) . .
F7 P2 F11 179.9(4) . .
F12 P2 F11 89.0(3) . .
Cu1 O1 Cu1 103.1(2) 2_656 .
Cu1 O1 H1A 128.5 2_656 .
Cu1 O1 H1A 128.5 . .
Cu1 O2 Cu1 102.0(2) 2_656 .
Cu1 O2 H2D 129.0 2_656 .
Cu1 O2 H2D 129.0 . .
Cu2 O3 Cu2 103.0(2) . 2
Cu2 O3 H3D 128.5 . .
Cu2 O3 H3D 128.5 2 .
Cu2 O4 Cu2 103.4(3) . 2
Cu2 O4 H4D 128.3 . .
Cu2 O4 H4D 128.3 2 .
C5 N1 C1 114.8(5) . .
C5 N1 Cu1 105.1(4) . .
C1 N1 Cu1 116.0(4) . .
C5 N1 H1 106.8 . .
C1 N1 H1 106.8 . .
Cu1 N1 H1 106.8 . .
C6 N2 C7 114.3(6) . .
C6 N2 Cu1 103.7(4) . .
C7 N2 Cu1 118.3(4) . .
C6 N2 H2 106.6 . .
C7 N2 H2 106.6 . .
Cu1 N2 H2 106.6 . .
C15 N3 C11 114.2(5) . .
C15 N3 Cu2 104.8(3) . .
C11 N3 Cu2 117.5(4) . .
C15 N3 H3 106.5 . .
C11 N3 H3 106.5 . .
Cu2 N3 H3 106.5 . .
C16 N4 C17 114.3(5) . .
C16 N4 Cu2 105.2(3) . .
C17 N4 Cu2 117.4(4) . .
C16 N4 H4 106.4 . .
C17 N4 H4 106.4 . .
Cu2 N4 H4 106.4 . .
C4 C1 N1 108.6(5) . .
C4 C1 C3 109.6(6) . .
N1 C1 C3 106.9(5) . .
C4 C1 C2 112.1(6) . .
N1 C1 C2 109.9(6) . .
C3 C1 C2 109.6(6) . .
C1 C2 H2A 109.5 . .
C1 C2 H2B 109.5 . .
H2A C2 H2B 109.5 . .
C1 C2 H2C 109.5 . .
H2A C2 H2C 109.5 . .
H2B C2 H2C 109.5 . .
C1 C3 H3A 109.5 . .
C1 C3 H3B 109.5 . .
H3A C3 H3B 109.5 . .
C1 C3 H3C 109.5 . .
H3A C3 H3C 109.5 . .
H3B C3 H3C 109.5 . .
C1 C4 H4A 109.5 . .
C1 C4 H4B 109.5 . .
H4A C4 H4B 109.5 . .
C1 C4 H4C 109.5 . .
H4A C4 H4C 109.5 . .
H4B C4 H4C 109.5 . .
N1 C5 C6 110.6(5) . .
N1 C5 H5A 109.5 . .
C6 C5 H5A 109.5 . .
N1 C5 H5B 109.5 . .
C6 C5 H5B 109.5 . .
H5A C5 H5B 108.1 . .
C5 C6 N2 109.6(5) . .
C5 C6 H6A 109.8 . .
N2 C6 H6A 109.8 . .
C5 C6 H6B 109.8 . .
N2 C6 H6B 109.8 . .
H6A C6 H6B 108.2 . .
C9 C7 C10 109.2(7) . .
C9 C7 N2 110.4(6) . .
C10 C7 N2 107.4(6) . .
C9 C7 C8 113.4(7) . .
C10 C7 C8 108.1(7) . .
N2 C7 C8 108.2(6) . .
C7 C8 H8A 109.5 . .
C7 C8 H8B 109.5 . .
H8A C8 H8B 109.5 . .
C7 C8 H8C 109.5 . .
H8A C8 H8C 109.5 . .
H8B C8 H8C 109.5 . .
C7 C9 H9A 109.5 . .
C7 C9 H9B 109.5 . .
H9A C9 H9B 109.5 . .
C7 C9 H9C 109.5 . .
H9A C9 H9C 109.5 . .
H9B C9 H9C 109.5 . .
C7 C10 H10A 109.5 . .
C7 C10 H10B 109.5 . .
H10A C10 H10B 109.5 . .
C7 C10 H10C 109.5 . .
H10A C10 H10C 109.5 . .
H10B C10 H10C 109.5 . .
C13 C11 N3 107.2(5) . .
C13 C11 C14 110.8(6) . .
N3 C11 C14 108.1(5) . .
C13 C11 C12 109.4(6) . .
N3 C11 C12 109.6(5) . .
C14 C11 C12 111.6(6) . .
C11 C12 H12A 109.5 . .
C11 C12 H12B 109.5 . .
H12A C12 H12B 109.5 . .
C11 C12 H12C 109.5 . .
H12A C12 H12C 109.5 . .
H12B C12 H12C 109.5 . .
C11 C13 H13A 109.5 . .
C11 C13 H13B 109.5 . .
H13A C13 H13B 109.5 . .
C11 C13 H13C 109.5 . .
H13A C13 H13C 109.5 . .
H13B C13 H13C 109.5 . .
C11 C14 H14A 109.5 . .
C11 C14 H14B 109.5 . .
H14A C14 H14B 109.5 . .
C11 C14 H14C 109.5 . .
H14A C14 H14C 109.5 . .
H14B C14 H14C 109.5 . .
N3 C15 C16 109.3(5) . .
N3 C15 H15A 109.8 . .
C16 C15 H15A 109.8 . .
N3 C15 H15B 109.8 . .
C16 C15 H15B 109.8 . .
H15A C15 H15B 108.3 . .
N4 C16 C15 109.8(5) . .
N4 C16 H16A 109.7 . .
C15 C16 H16A 109.7 . .
N4 C16 H16B 109.7 . .
C15 C16 H16B 109.7 . .
H16A C16 H16B 108.2 . .
N4 C17 C18 108.6(5) . .
N4 C17 C20 106.4(6) . .
C18 C17 C20 110.1(6) . .
N4 C17 C19 110.8(6) . .
C18 C17 C19 110.8(6) . .
C20 C17 C19 110.0(6) . .
C17 C18 H18A 109.5 . .
C17 C18 H18B 109.5 . .
H18A C18 H18B 109.5 . .
C17 C18 H18C 109.5 . .
H18A C18 H18C 109.5 . .
H18B C18 H18C 109.5 . .
C17 C19 H19A 109.5 . .
C17 C19 H19B 109.5 . .
H19A C19 H19B 109.5 . .
C17 C19 H19C 109.5 . .
H19A C19 H19C 109.5 . .
H19B C19 H19C 109.5 . .
C17 C20 H20A 109.5 . .
C17 C20 H20B 109.5 . .
H20A C20 H20B 109.5 . .
C17 C20 H20C 109.5 . .
H20A C20 H20C 109.5 . .
H20B C20 H20C 109.5 . .

loop_
_geom_bond_atom_site_label_1
_geom_bond_atom_site_label_2
_geom_bond_distance
_geom_bond_site_symmetry_2
Cu1 O1 1.891(3) .
Cu1 O2 1.904(3) .
Cu1 N2 2.000(5) .
Cu1 N1 2.010(5) .
Cu1 Cu1 2.9608(14) 2_656
Cu2 O4 1.906(3) .
Cu2 O3 1.910(3) .
Cu2 N3 2.007(5) .
Cu2 N4 2.017(5) .
Cu2 Cu2 2.9902(14) 2
P1 F6 1.496(6) .
P1 F3 1.539(6) .
P1 F1 1.541(5) .
P1 F5 1.543(6) .
P1 F4 1.583(5) .
P1 F2 1.592(5) .
P2 F9 1.530(5) .
P2 F10 1.541(5) .
P2 F8 1.553(5) .
P2 F7 1.560(5) .
P2 F12 1.560(5) .
P2 F11 1.578(5) .
O1 Cu1 1.891(3) 2_656
O1 H1A 0.9500 .
O2 Cu1 1.904(3) 2_656
O2 H2D 0.9500 .
O3 Cu2 1.910(3) 2
O3 H3D 0.9500 .
O4 Cu2 1.906(3) 2
O4 H4D 0.9500 .
N1 C5 1.485(7) .
N1 C1 1.516(7) .
N1 H1 1.0000 .
N2 C6 1.490(8) .
N2 C7 1.511(8) .
N2 H2 1.0000 .
N3 C15 1.486(7) .
N3 C11 1.517(7) .
N3 H3 1.0000 .
N4 C16 1.477(7) .
N4 C17 1.504(7) .
N4 H4 1.0000 .
C1 C4 1.509(9) .
C1 C3 1.520(9) .
C1 C2 1.526(9) .
C2 H2A 0.9800 .
C2 H2B 0.9800 .
C2 H2C 0.9800 .
C3 H3A 0.9800 .
C3 H3B 0.9800 .
C3 H3C 0.9800 .
C4 H4A 0.9800 .
C4 H4B 0.9800 .
C4 H4C 0.9800 .
C5 C6 1.489(9) .
C5 H5A 0.9900 .
C5 H5B 0.9900 .
C6 H6A 0.9900 .
C6 H6B 0.9900 .
C7 C9 1.497(10) .
C7 C10 1.507(10) .
C7 C8 1.537(10) .
C8 H8A 0.9800 .
C8 H8B 0.9800 .
C8 H8C 0.9800 .
C9 H9A 0.9800 .
C9 H9B 0.9800 .
C9 H9C 0.9800 .
C10 H10A 0.9800 .
C10 H10B 0.9800 .
C10 H10C 0.9800 .
C11 C13 1.508(9) .
C11 C14 1.520(9) .
C11 C12 1.532(9) .
C12 H12A 0.9800 .
C12 H12B 0.9800 .
C12 H12C 0.9800 .
C13 H13A 0.9800 .
C13 H13B 0.9800 .
C13 H13C 0.9800 .
C14 H14A 0.9800 .
C14 H14B 0.9800 .
C14 H14C 0.9800 .
C15 C16 1.494(8) .
C15 H15A 0.9900 .
C15 H15B 0.9900 .
C16 H16A 0.9900 .
C16 H16B 0.9900 .
C17 C18 1.521(9) .
C17 C20 1.522(10) .
C17 C19 1.528(9) .
C18 H18A 0.9800 .
C18 H18B 0.9800 .
C18 H18C 0.9800 .
C19 H19A 0.9800 .
C19 H19B 0.9800 .
C19 H19C 0.9800 .
C20 H20A 0.9800 .
C20 H20B 0.9800 .
C20 H20C 0.9800 .

loop_
_geom_hbond_atom_site_label_D
_geom_hbond_atom_site_label_H
_geom_hbond_atom_site_label_A
_geom_hbond_distance_DH
_geom_hbond_distance_HA
_geom_hbond_distance_DA
_geom_hbond_angle_DHA
_geom_hbond_site_symmetry_A
N3 H3 F8 1.00 2.39 3.270(9) 145.8 7_556
C20 H20C O4 0.98 2.39 3.157(8) 134.3 .
C16 H16A F8 0.99 2.51 3.354(9) 143.2 7_556
C15 H15B F8 0.99 2.64 3.530(9) 150.3 .
C13 H13C O3 0.98 2.42 3.192(8) 135.7 .
C10 H10C O2 0.98 2.40 3.153(9) 133.5 .
C5 H5A F4 0.99 2.64 3.410(9) 135.0 7_666
C3 H3C O1 0.98 2.49 3.193(7) 128.7 .
O3 H3D F9 0.95 2.34 3.020(6) 127.7 8_455
O3 H3D F9 0.95 2.34 3.020(6) 127.7 7_556
O2 H2D F5 0.95 2.50 3.201(7) 130.7 8_466
O2 H2D F5 0.95 2.50 3.201(7) 130.7 7_666
C20 H20C O4 0.98 2.39 3.157(8) 134.3 .
C16 H16A F8 0.99 2.51 3.354(9) 143.2 7_556
C15 H15B F8 0.99 2.64 3.530(9) 150.3 .
C13 H13C O3 0.98 2.42 3.192(8) 135.7 .
C10 H10C O2 0.98 2.40 3.153(9) 133.5 .
C5 H5A F4 0.99 2.64 3.410(9) 135.0 7_666
C3 H3C O1 0.98 2.49 3.193(7) 128.7 .
O2 H2D F5 0.95 2.50 3.201(7) 130.7 7_666
O2 H2D F5 0.95 2.50 3.201(7) 130.7 8_466
O3 H3D F9 0.95 2.34 3.020(6) 127.7 7_556
O3 H3D F9 0.95 2.34 3.020(6) 127.7 8_455
C3 H3C O1 0.98 2.49 3.193(7) 128.7 .
C5 H5A F4 0.99 2.64 3.410(9) 135.0 7_666
C10 H10C O2 0.98 2.40 3.153(9) 133.5 .
C13 H13C O3 0.98 2.42 3.192(8) 135.7 .
C15 H15B F8 0.99 2.64 3.530(9) 150.3 .
C16 H16A F8 0.99 2.51 3.354(9) 143.2 7_556
C20 H20C O4 0.98 2.39 3.157(8) 134.3 .

loop_
_geom_torsion_atom_site_label_1
_geom_torsion_atom_site_label_2
_geom_torsion_atom_site_label_3
_geom_torsion_atom_site_label_4
_geom_torsion
_geom_torsion_site_symmetry_4
O2 Cu1 O1 Cu1 0.001(0) 2_656
N2 Cu1 O1 Cu1 98.8(4) 2_656
N1 Cu1 O1 Cu1 -147.09(15) 2_656
C5 N1 C1 C4 -72.9(7) .
Cu1 N1 C1 C4 50.0(6) .
C5 N1 C1 C3 168.9(5) .
Cu1 N1 C1 C3 -68.2(6) .
C5 N1 C1 C2 50.0(7) .
Cu1 N1 C1 C2 172.9(5) .
C1 N1 C5 C6 162.8(6) .
Cu1 N1 C5 C6 34.1(7) .
N1 C5 C6 N2 -53.5(8) .
C7 N2 C6 C5 172.8(6) .
Cu1 N2 C6 C5 42.6(6) .
C6 N2 C7 C9 -69.6(8) .
Cu1 N2 C7 C9 53.0(8) .
C6 N2 C7 C10 171.5(6) .
Cu1 N2 C7 C10 -65.9(7) .
C6 N2 C7 C8 55.0(8) .
Cu1 N2 C7 C8 177.6(6) .
C15 N3 C11 C13 167.6(5) .
Cu2 N3 C11 C13 -69.0(6) .
C15 N3 C11 C14 -72.9(7) .
Cu2 N3 C11 C14 50.6(7) .
C15 N3 C11 C12 49.0(7) .
Cu2 N3 C11 C12 172.4(5) .
C11 N3 C15 C16 170.4(5) .
Cu2 N3 C15 C16 40.4(6) .
C17 N4 C16 C15 168.3(5) .
Cu2 N4 C16 C15 38.1(6) .
N3 C15 C16 N4 -54.4(7) .
C16 N4 C17 C18 -74.4(7) .
Cu2 N4 C17 C18 49.5(7) .
C16 N4 C17 C20 167.1(5) .
Cu2 N4 C17 C20 -69.0(6) .
C16 N4 C17 C19 47.5(8) .
Cu2 N4 C17 C19 171.4(5) .
